data_2225122
loop_
_publ_author_name
'Kim, Young-Inn'
'Seo, Hoe-Joo'
'Kim, Ji-Hoon'
'Lee, You-Soon'
'Kang, Sung Kwon'

_publ_section_title Dichlorido[<i>N</i>,<i>N</i>-diethyl-<i>N</i>'-(2-pyridylmethylene)ethane-1,2-diamine]mercury(II)
_journal_coeditor_code TK2606
_journal_issue 2
_journal_name_full 'Acta Crystallographica Section E'
_journal_page_first m124
_journal_paper_doi 10.1107/S1600536810000103
_journal_volume 66
_journal_year 2010
_chemical_formula_iupac '[Hg Cl2 (C12 H19 N3)]'
_chemical_formula_moiety 'C12 H19 Cl2 Hg1 N3'
_chemical_formula_sum 'C12 H19 Cl2 Hg N3'
_chemical_formula_weight 476.79
_chemical_name_systematic
;Dichlorido[<i>N</i>,<i>N</i>-diethyl-<i>N</i>'-(2-pyridylmethylene)ethane-1,2-
diamine]mercury(II)
;
_space_group_IT_number 14
_symmetry_cell_setting monoclinic
_symmetry_space_group_name_Hall '-P 2yn'
_symmetry_space_group_name_H-M 'P 1 21/n 1'
_audit_creation_method 'WinGX routine CIF_UPDATE'
_cell_angle_alpha 90
_cell_angle_beta 101.630(5)
_cell_angle_gamma 90
_cell_formula_units_Z 4
_cell_length_a 8.0028(5)
_cell_length_b 16.6507(9)
_cell_length_c 12.4541(8)
_cell_measurement_reflns_used 5949
_cell_measurement_temperature 295(2)
_cell_measurement_theta_max 26.4
_cell_measurement_theta_min 2.5
_cell_volume 1625.47(17)
_computing_cell_refinement 'SAINT (Bruker, 2002)'
_computing_data_collection 'SMART (Bruker, 2002)'
_computing_data_reduction 'SAINT (Bruker, 2002)'
_computing_molecular_graphics 'ORTEP-3 for Windows (Farrugia, 1997)'
_computing_publication_material 'WinGX (Farrugia, 1999)'
_computing_structure_refinement 'SHELXL97 (Sheldrick, 2008)'
_computing_structure_solution 'SHELXS97 (Sheldrick, 2008)'
_diffrn_ambient_temperature 295(2)
_diffrn_measured_fraction_theta_full 0.998
_diffrn_measured_fraction_theta_max 0.998
_diffrn_measurement_device_type 'Bruker SMART CCD area-detector'
_diffrn_measurement_method '\f and \w scans'
_diffrn_radiation_type MoK\a
_diffrn_radiation_wavelength 0.71073
_diffrn_reflns_av_R_equivalents 0.029
_diffrn_reflns_limit_h_max 10
_diffrn_reflns_limit_h_min -10
_diffrn_reflns_limit_k_max 22
_diffrn_reflns_limit_k_min -22
_diffrn_reflns_limit_l_max 16
_diffrn_reflns_limit_l_min -14
_diffrn_reflns_number 17026
_diffrn_reflns_theta_full 28.3
_diffrn_reflns_theta_max 28.3
_diffrn_reflns_theta_min 2.1
_exptl_absorpt_coefficient_mu 9.785
_exptl_absorpt_correction_T_max 0.102
_exptl_absorpt_correction_T_min 0.085
_exptl_absorpt_correction_type multi-scan
_exptl_absorpt_process_details '(SADABS; Bruker, 2002)'
_exptl_crystal_colour colourless
_exptl_crystal_density_diffrn 1.948
_exptl_crystal_density_method 'not measured'
_exptl_crystal_description Block
_exptl_crystal_F_000 904
_exptl_crystal_size_max 0.27
_exptl_crystal_size_mid 0.24
_exptl_crystal_size_min 0.23
_refine_diff_density_max 0.708
_refine_diff_density_min -0.92
_refine_ls_extinction_method none
_refine_ls_goodness_of_fit_ref 1.04
_refine_ls_hydrogen_treatment constr
_refine_ls_matrix_type full
_refine_ls_number_parameters 163
_refine_ls_number_reflns 4039
_refine_ls_number_restraints 0
_refine_ls_restrained_S_all 1.04
_refine_ls_R_factor_gt 0.026
_refine_ls_shift/su_max 0.001
_refine_ls_structure_factor_coef Fsqd
_refine_ls_weighting_details 'calc w=1/[\s^2^(Fo^2^)+(0.026P)^2^+0.5659P] where P=(Fo^2^+2Fc^2^)/3'
_refine_ls_weighting_scheme calc
_refine_ls_wR_factor_ref 0.059
_reflns_number_gt 3124
_reflns_number_total 4039
_reflns_threshold_expression I>2\s(I)
_cod_data_source_file tk2606.cif
_cod_data_source_block I
_cod_original_sg_symbol_H-M 'P 21/n'
_cod_original_formula_sum 'C12 H19 Cl2 Hg1 N3'
_cod_database_code 2225122
_cod_database_fobs_code 2225122

loop_
_symmetry_equiv_pos_as_xyz
'x, y, z'
'-x+1/2, y+1/2, -z+1/2'
'-x, -y, -z'
'x-1/2, -y-1/2, z-1/2'

loop_
_atom_site_type_symbol
_atom_site_label
_atom_site_fract_x
_atom_site_fract_y
_atom_site_fract_z
_atom_site_U_iso_or_equiv
_atom_site_adp_type
_atom_site_calc_flag
_atom_site_refinement_flags
_atom_site_occupancy
_atom_site_disorder_assembly
_atom_site_disorder_group
Hg Hg1 0.208069(19) 0.190628(9) 0.561325(12) 0.05266(7) Uani d . 1 . .
Cl Cl1 0.04834(16) 0.20511(8) 0.70474(10) 0.0766(3) Uani d . 1 . .
Cl Cl2 0.06896(15) 0.15227(8) 0.37542(9) 0.0756(3) Uani d . 1 . .
N N1 0.3474(4) 0.0549(2) 0.6108(3) 0.0533(8) Uani d . 1 . .
C C2 0.2740(6) -0.0156(3) 0.6201(4) 0.0654(11) Uani d . 1 . .
H H2 0.1555 -0.0177 0.6057 0.078 Uiso calc R 1 . .
C C3 0.3629(7) -0.0862(3) 0.6499(4) 0.0697(12) Uani d . 1 . .
H H3 0.3058 -0.1342 0.6553 0.084 Uiso calc R 1 . .
C C4 0.5359(7) -0.0830(3) 0.6708(4) 0.0731(13) Uani d . 1 . .
H H4 0.5996 -0.1292 0.6915 0.088 Uiso calc R 1 . .
C C5 0.6169(6) -0.0108(3) 0.6612(3) 0.0659(11) Uani d . 1 . .
H H5 0.7353 -0.0078 0.6745 0.079 Uiso calc R 1 . .
C C6 0.5184(5) 0.0570(2) 0.6313(3) 0.0527(9) Uani d . 1 . .
C C7 0.5949(5) 0.1352(3) 0.6185(3) 0.0584(10) Uani d . 1 . .
H H7 0.713 0.1391 0.6283 0.07 Uiso calc R 1 . .
N N8 0.5056(4) 0.19763(19) 0.5946(3) 0.0554(8) Uani d . 1 . .
C C9 0.5810(6) 0.2749(3) 0.5783(4) 0.0706(12) Uani d . 1 . .
H H9A 0.6906 0.2671 0.5578 0.085 Uiso calc R 1 . .
H H9B 0.599 0.3057 0.6458 0.085 Uiso calc R 1 . .
C C10 0.4618(7) 0.3196(2) 0.4886(4) 0.0721(14) Uani d . 1 . .
H H10A 0.5111 0.3715 0.4782 0.087 Uiso calc R 1 . .
H H10B 0.451 0.2899 0.4206 0.087 Uiso calc R 1 . .
N N11 0.2900(5) 0.33175(19) 0.5129(3) 0.0545(8) Uani d . 1 . .
C C12 0.2909(6) 0.3827(2) 0.6098(3) 0.0597(10) Uani d . 1 . .
H H12A 0.3544 0.3549 0.6736 0.072 Uiso calc R 1 . .
H H12B 0.1743 0.388 0.6197 0.072 Uiso calc R 1 . .
C C13 0.3658(7) 0.4666(3) 0.6073(4) 0.0860(15) Uani d . 1 . .
H H13A 0.3604 0.4942 0.6742 0.129 Uiso calc R 1 . .
H H13B 0.3016 0.496 0.5463 0.129 Uiso calc R 1 . .
H H13C 0.4825 0.4627 0.5996 0.129 Uiso calc R 1 . .
C C14 0.1738(7) 0.3608(3) 0.4138(4) 0.0836(15) Uani d . 1 . .
H H14A 0.1783 0.3241 0.354 0.1 Uiso calc R 1 . .
H H14B 0.2134 0.4128 0.3942 0.1 Uiso calc R 1 . .
C C15 -0.0096(8) 0.3686(4) 0.4267(5) 0.112(2) Uani d . 1 . .
H H15A -0.0782 0.3881 0.3595 0.168 Uiso calc R 1 . .
H H15B -0.0157 0.4057 0.4849 0.168 Uiso calc R 1 . .
H H15C -0.051 0.3171 0.444 0.168 Uiso calc R 1 . .

loop_
_atom_site_aniso_label
_atom_site_aniso_U_11
_atom_site_aniso_U_22
_atom_site_aniso_U_33
_atom_site_aniso_U_12
_atom_site_aniso_U_13
_atom_site_aniso_U_23
Hg1 0.04281(9) 0.06545(11) 0.05013(10) -0.00279(7) 0.01033(7) 0.00321(7)
Cl1 0.0616(7) 0.1078(9) 0.0680(7) -0.0054(6) 0.0312(6) -0.0045(6)
Cl2 0.0637(7) 0.0923(8) 0.0615(7) -0.0041(6) -0.0097(6) -0.0122(6)
N1 0.0474(18) 0.065(2) 0.0478(18) 0.0010(15) 0.0114(15) 0.0030(15)
C2 0.060(3) 0.076(3) 0.066(3) -0.002(2) 0.025(2) 0.011(2)
C3 0.082(3) 0.070(3) 0.065(3) -0.001(2) 0.033(3) 0.011(2)
C4 0.092(4) 0.068(3) 0.062(3) 0.023(3) 0.024(3) 0.014(2)
C5 0.057(3) 0.080(3) 0.059(3) 0.020(2) 0.009(2) 0.000(2)
C6 0.051(2) 0.067(2) 0.040(2) 0.0014(19) 0.0081(17) -0.0043(17)
C7 0.037(2) 0.080(3) 0.058(2) 0.003(2) 0.0084(18) -0.014(2)
N8 0.0451(18) 0.066(2) 0.057(2) -0.0078(15) 0.0133(16) -0.0080(16)
C9 0.052(3) 0.069(3) 0.095(4) -0.008(2) 0.025(3) -0.004(3)
C10 0.089(4) 0.063(3) 0.078(3) -0.019(2) 0.050(3) -0.005(2)
N11 0.065(2) 0.0620(19) 0.0372(17) -0.0039(16) 0.0116(16) 0.0066(14)
C12 0.068(3) 0.066(3) 0.047(2) 0.003(2) 0.016(2) 0.0030(19)
C13 0.115(4) 0.070(3) 0.078(3) -0.006(3) 0.031(3) -0.012(3)
C14 0.115(5) 0.080(3) 0.048(3) -0.004(3) -0.003(3) 0.019(2)
C15 0.099(5) 0.117(5) 0.102(4) 0.024(4) -0.024(4) 0.018(4)

loop_
_atom_type_symbol
_atom_type_description
_atom_type_scat_dispersion_real
_atom_type_scat_dispersion_imag
_atom_type_scat_source
C C 0.0033 0.0016 'International Tables Vol C Tables 4.2.6.8 and 6.1.1.4'
H H 0 0 'International Tables Vol C Tables 4.2.6.8 and 6.1.1.4'
N N 0.0061 0.0033 'International Tables Vol C Tables 4.2.6.8 and 6.1.1.4'
Cl Cl 0.1484 0.1585 'International Tables Vol C Tables 4.2.6.8 and 6.1.1.4'
Hg Hg -2.3894 9.2266 'International Tables Vol C Tables 4.2.6.8 and 6.1.1.4'

loop_
_geom_angle_atom_site_label_1
_geom_angle_atom_site_label_2
_geom_angle_atom_site_label_3
_geom_angle_site_symmetry_1
_geom_angle_site_symmetry_3
_geom_angle
_geom_angle_publ_flag
N8 Hg1 Cl1 . . 122.54(9) ?
N8 Hg1 Cl2 . . 115.75(9) ?
Cl1 Hg1 Cl2 . . 121.35(4) ?
N8 Hg1 N1 . . 67.63(11) ?
Cl1 Hg1 N1 . . 100.47(8) ?
Cl2 Hg1 N1 . . 95.24(8) ?
N8 Hg1 N11 . . 72.16(12) ?
Cl1 Hg1 N11 . . 106.49(8) ?
Cl2 Hg1 N11 . . 96.14(8) ?
N1 Hg1 N11 . . 139.24(11) ?
C2 N1 C6 . . 117.3(4) ?
C2 N1 Hg1 . . 128.9(3) ?
C6 N1 Hg1 . . 113.9(3) ?
N1 C2 C3 . . 124.1(4) ?
N1 C2 H2 . . 117.9 ?
C3 C2 H2 . . 117.9 ?
C4 C3 C2 . . 117.9(4) ?
C4 C3 H3 . . 121.1 ?
C2 C3 H3 . . 121.1 ?
C3 C4 C5 . . 119.6(4) ?
C3 C4 H4 . . 120.2 ?
C5 C4 H4 . . 120.2 ?
C6 C5 C4 . . 118.7(4) ?
C6 C5 H5 . . 120.6 ?
C4 C5 H5 . . 120.6 ?
N1 C6 C5 . . 122.4(4) ?
N1 C6 C7 . . 115.8(3) ?
C5 C6 C7 . . 121.8(4) ?
N8 C7 C6 . . 122.0(4) ?
N8 C7 H7 . . 119 ?
C6 C7 H7 . . 119 ?
C7 N8 C9 . . 122.0(4) ?
C7 N8 Hg1 . . 120.6(3) ?
C9 N8 Hg1 . . 117.2(3) ?
N8 C9 C10 . . 108.7(4) ?
N8 C9 H9A . . 109.9 ?
C10 C9 H9A . . 109.9 ?
N8 C9 H9B . . 109.9 ?
C10 C9 H9B . . 109.9 ?
H9A C9 H9B . . 108.3 ?
N11 C10 C9 . . 113.0(3) ?
N11 C10 H10A . . 109 ?
C9 C10 H10A . . 109 ?
N11 C10 H10B . . 109 ?
C9 C10 H10B . . 109 ?
H10A C10 H10B . . 107.8 ?
C14 N11 C12 . . 113.3(4) ?
C14 N11 C10 . . 109.3(4) ?
C12 N11 C10 . . 113.2(4) ?
C14 N11 Hg1 . . 110.7(3) ?
C12 N11 Hg1 . . 107.2(2) ?
C10 N11 Hg1 . . 102.5(2) ?
N11 C12 C13 . . 116.6(3) ?
N11 C12 H12A . . 108.1 ?
C13 C12 H12A . . 108.1 ?
N11 C12 H12B . . 108.1 ?
C13 C12 H12B . . 108.1 ?
H12A C12 H12B . . 107.3 ?
C12 C13 H13A . . 109.5 ?
C12 C13 H13B . . 109.5 ?
H13A C13 H13B . . 109.5 ?
C12 C13 H13C . . 109.5 ?
H13A C13 H13C . . 109.5 ?
H13B C13 H13C . . 109.5 ?
N11 C14 C15 . . 113.7(4) ?
N11 C14 H14A . . 108.8 ?
C15 C14 H14A . . 108.8 ?
N11 C14 H14B . . 108.8 ?
C15 C14 H14B . . 108.8 ?
H14A C14 H14B . . 107.7 ?
C14 C15 H15A . . 109.5 ?
C14 C15 H15B . . 109.5 ?
H15A C15 H15B . . 109.5 ?
C14 C15 H15C . . 109.5 ?
H15A C15 H15C . . 109.5 ?
H15B C15 H15C . . 109.5 ?

loop_
_geom_bond_atom_site_label_1
_geom_bond_atom_site_label_2
_geom_bond_site_symmetry_2
_geom_bond_distance
_geom_bond_publ_flag
Hg1 Cl1 . 2.4088(11) y
Hg1 Cl2 . 2.4431(11) y
Hg1 N1 . 2.540(3) y
Hg1 N8 . 2.336(3) y
Hg1 N11 . 2.544(3) y
N1 C2 . 1.328(5) ?
N1 C6 . 1.341(5) ?
C2 C3 . 1.385(6) ?
C2 H2 . 0.93 ?
C3 C4 . 1.357(6) ?
C3 H3 . 0.93 ?
C4 C5 . 1.384(6) ?
C4 H4 . 0.93 ?
C5 C6 . 1.383(6) ?
C5 H5 . 0.93 ?
C6 C7 . 1.462(6) ?
C7 N8 . 1.262(5) ?
C7 H7 . 0.93 ?
N8 C9 . 1.452(5) ?
C9 C10 . 1.511(7) ?
C9 H9A . 0.97 ?
C9 H9B . 0.97 ?
C10 N11 . 1.480(6) ?
C10 H10A . 0.97 ?
C10 H10B . 0.97 ?
N11 C14 . 1.470(5) ?
N11 C12 . 1.473(5) ?
C12 C13 . 1.524(6) ?
C12 H12A . 0.97 ?
C12 H12B . 0.97 ?
C13 H13A . 0.96 ?
C13 H13B . 0.96 ?
C13 H13C . 0.96 ?
C14 C15 . 1.514(8) ?
C14 H14A . 0.97 ?
C14 H14B . 0.97 ?
C15 H15A . 0.96 ?
C15 H15B . 0.96 ?
C15 H15C . 0.96 ?
